data_2204269
loop_
_publ_author_name
'Fu, Yun-Long'
'Ren, Jia-Lin'
'Ng, Seik Weng'

_publ_section_title
;Octahedral and tetrahedral coordination for cobalt(II) in polymeric
 (\m~8~-benzene-1,2,4,5-tetracarboxylato)bis(<i>N</i>,<i>N</i>-dimethylformamide)dicobalt
;
_journal_issue 10
_journal_name_full 'Acta Crystallographica Section E'
_journal_page_first m1400
_journal_page_last m1402
_journal_paper_doi 10.1107/S1600536804021944
_journal_volume 60
_journal_year 2004
_chemical_formula_iupac '[Co2 (C10 H2 O8) (C3 H7 N O)2]'
_chemical_formula_moiety 'C16 H16 Co2 N2 O10'
_chemical_formula_sum 'C16 H16 Co2 N2 O10'
_chemical_formula_weight 514.17
_chemical_name_systematic
;
 Bis(N,N-dimethylformamide)-1,2,4,5-benzenedicarboxylatodicobalt(II)
;
_space_group_IT_number 9
_symmetry_cell_setting monoclinic
_symmetry_space_group_name_Hall 'C -2yc'
_symmetry_space_group_name_H-M 'C 1 c 1'
_atom_sites_solution_hydrogens geom
_atom_sites_solution_primary direct
_atom_sites_solution_secondary difmap
_audit_creation_method SHELXL-97
_cell_angle_alpha 90.00
_cell_angle_beta 90.555(4)
_cell_angle_gamma 90.00
_cell_formula_units_Z 4
_cell_length_a 10.789(3)
_cell_length_b 15.420(4)
_cell_length_c 11.742(3)
_cell_measurement_reflns_used 826
_cell_measurement_temperature 295(2)
_cell_measurement_theta_max 19.6
_cell_measurement_theta_min 2.3
_cell_volume 1953.4(9)
_computing_cell_refinement 'SAINT (Bruker, 2002)'
_computing_data_collection 'SMART (Bruker, 2002)'
_computing_data_reduction SAINT
_computing_molecular_graphics 'ORTEPII (Johnson, 1976)'
_computing_publication_material SHELXL97
_computing_structure_refinement 'SHELXL97 (Sheldrick, 1997)'
_computing_structure_solution 'SHELXS97 (Sheldrick, 1997)'
_diffrn_ambient_temperature 295(2)
_diffrn_measured_fraction_theta_full 0.971
_diffrn_measured_fraction_theta_max 0.971
_diffrn_measurement_device_type 'Bruker SMART APEX area-detector'
_diffrn_measurement_method '\f and \w scan'
_diffrn_radiation_monochromator graphite
_diffrn_radiation_source 'fine-focus sealed tube'
_diffrn_radiation_type MoK\a
_diffrn_radiation_wavelength 0.71073
_diffrn_reflns_av_R_equivalents 0.0575
_diffrn_reflns_av_sigmaI/netI 0.1108
_diffrn_reflns_limit_h_max 13
_diffrn_reflns_limit_h_min -10
_diffrn_reflns_limit_k_max 20
_diffrn_reflns_limit_k_min -18
_diffrn_reflns_limit_l_max 14
_diffrn_reflns_limit_l_min -15
_diffrn_reflns_number 5502
_diffrn_reflns_theta_full 27.50
_diffrn_reflns_theta_max 27.50
_diffrn_reflns_theta_min 2.30
_diffrn_standards_decay_% 0
_diffrn_standards_interval_count 0
_diffrn_standards_interval_time 0
_diffrn_standards_number 0
_exptl_absorpt_coefficient_mu 1.757
_exptl_absorpt_correction_T_max 0.887
_exptl_absorpt_correction_T_min 0.522
_exptl_absorpt_correction_type multi-scan
_exptl_absorpt_process_details '(SADABS; Bruker, 2002)'
_exptl_crystal_colour Purple
_exptl_crystal_density_diffrn 1.748
_exptl_crystal_density_method 'not measured'
_exptl_crystal_description Plate
_exptl_crystal_F_000 1040
_exptl_crystal_size_max 0.19
_exptl_crystal_size_mid 0.16
_exptl_crystal_size_min 0.07
_refine_diff_density_max 0.625
_refine_diff_density_min -0.598
_refine_ls_abs_structure_details 'Flack (1983), 975 Friedel pairs'
_refine_ls_abs_structure_Flack 0.17(3)
_refine_ls_extinction_method none
_refine_ls_goodness_of_fit_ref 1.041
_refine_ls_hydrogen_treatment constr
_refine_ls_matrix_type full
_refine_ls_number_parameters 275
_refine_ls_number_reflns 3163
_refine_ls_number_restraints 26
_refine_ls_restrained_S_all 1.042
_refine_ls_R_factor_all 0.0719
_refine_ls_R_factor_gt 0.0548
_refine_ls_shift/su_max 0.001
_refine_ls_shift/su_mean <0.001
_refine_ls_structure_factor_coef Fsqd
_refine_ls_weighting_details 'calc w=1/[\s^2^(Fo^2^)+(0.063P)^2^] where P=(Fo^2^+2Fc^2^)/3'
_refine_ls_weighting_scheme calc
_refine_ls_wR_factor_gt 0.1223
_refine_ls_wR_factor_ref 0.1488
_reflns_number_gt 2580
_reflns_number_total 3163
_reflns_threshold_expression I>2\s(I)
_cod_data_source_file bt6512.cif
_cod_data_source_block I
_cod_depositor_comments
;
The following automatic conversions were performed:
'_symmetry_cell_setting' value 'Monoclinic' changed to 'monoclinic'
according to '/home/saulius/struct/CIF-dictionaries/cif_core.dic'
dictionary named 'cif_core.dic' version 2.4.1 from
2010-06-29.

'_exptl_absorpt_correction_type' value 'Multi-scan' changed
to 'multi-scan' according to
'/home/saulius/struct/CIF-dictionaries/cif_core.dic' dictionary named
'cif_core.dic' version 2.4.1 from 2010-06-29.

Automatic conversion script
Id: cif_fix_enum 1527 2010-12-29 10:47:43Z saulius 

The following automatic conversions were performed:

'_symmetry_cell_setting' value 'Monoclinic' changed to 'monoclinic'
according to /home/saulius/struct/CIF-dictionaries/cif_core.dic
dictionary named 'cif_core.dic' version 2.4.1 from
2010-06-29.

'_exptl_absorpt_correction_type' value 'Multi-scan'
changed to 'multi-scan' according to
/home/saulius/struct/CIF-dictionaries/cif_core.dic dictionary named
'cif_core.dic' version 2.4.1 from 2010-06-29.

Automatic conversion script
Id: cif_fix_values 1715 2011-07-08 13:25:40Z adriana 
;
_cod_original_cell_volume 1953.4(8)
_cod_original_sg_symbol_H-M 'C c'
_cod_database_code 2204269
_cod_database_fobs_code 2204269

loop_
_symmetry_equiv_pos_as_xyz
'x, y, z'
'x, -y, z+1/2'
'x+1/2, y+1/2, z'
'x+1/2, -y+1/2, z+1/2'

loop_
_atom_site_label
_atom_site_fract_x
_atom_site_fract_y
_atom_site_fract_z
_atom_site_U_iso_or_equiv
_atom_site_adp_type
_atom_site_calc_flag
_atom_site_refinement_flags
_atom_site_occupancy
_atom_site_type_symbol
Co1 0.50000(9) 0.61278(6) 0.50000(9) 0.0188(3) Uani d . 1 Co
Co2 0.63640(11) 0.49490(6) 0.31152(10) 0.0156(3) Uani d . 1 Co
O1 0.6788(5) 0.5805(4) 0.4349(5) 0.0203(12) Uani d . 1 O
O2 0.8263(8) 0.6258(5) 0.3224(6) 0.052(2) Uani d . 1 O
O3 0.6003(6) 0.6060(4) 0.6542(5) 0.0257(14) Uani d . 1 O
O4 0.7732(6) 0.5785(4) 0.7469(5) 0.0254(14) Uani d . 1 O
O5 0.9186(6) 0.8785(4) 0.8371(5) 0.0315(16) Uani d . 1 O
O6 1.0570(6) 0.9212(4) 0.7086(5) 0.0272(14) Uani d . 1 O
O7 0.9426(6) 0.9864(3) 0.5144(5) 0.0234(13) Uani d . 1 O
O8 1.0544(6) 0.9014(4) 0.4011(5) 0.0295(15) Uani d . 1 O
O9 0.3380(7) 0.6418(5) 0.5873(6) 0.0371(17) Uani d . 1 O
O10 0.5323(7) 0.7437(4) 0.4912(7) 0.0439(19) Uani d . 1 O
N1 0.2127(8) 0.6114(6) 0.7328(8) 0.043(2) Uani d . 1 N
N2 0.4572(9) 0.8710(5) 0.5527(7) 0.037(2) Uani d . 1 N
C1 0.7709(8) 0.6325(5) 0.4096(6) 0.0175(17) Uani d . 1 C
C2 0.7130(8) 0.6213(5) 0.6702(6) 0.0173(16) Uani d . 1 C
C3 0.9620(9) 0.8802(5) 0.7392(7) 0.0214(18) Uani d . 1 C
C4 0.9778(7) 0.9122(5) 0.4799(6) 0.0157(17) Uani d . 1 C
C5 0.8079(8) 0.6989(5) 0.4960(7) 0.0197(17) Uani d . 1 C
C6 0.7842(7) 0.6920(5) 0.6127(6) 0.0155(16) Uani d . 1 C
C7 0.8319(8) 0.7539(5) 0.6879(7) 0.0197(17) Uani d . 1 C
H7 0.8171 0.7481 0.7654 0.024 Uiso calc R 1 H
C8 0.9010(8) 0.8240(5) 0.6496(7) 0.0206(17) Uani d . 1 C
C9 0.9208(7) 0.8338(5) 0.5317(6) 0.0157(16) Uani d . 1 C
C10 0.8774(7) 0.7693(5) 0.4592(6) 0.0168(16) Uani d . 1 C
H10 0.8957 0.7734 0.3822 0.020 Uiso calc R 1 H
C11 0.3097(9) 0.5992(6) 0.6718(8) 0.033(2) Uani d . 1 C
H11 0.3627 0.5545 0.6935 0.039 Uiso calc R 1 H
C12 0.1287(16) 0.6840(11) 0.7066(14) 0.089(5) Uani d U 1 C
H12a 0.1010 0.7098 0.7763 0.133 Uiso calc R 1 H
H12b 0.0585 0.6630 0.6641 0.133 Uiso calc R 1 H
H12c 0.1718 0.7266 0.6625 0.133 Uiso calc R 1 H
C13 0.1835(12) 0.5614(10) 0.8294(11) 0.061(4) Uani d U 1 C
H13a 0.1108 0.5273 0.8138 0.091 Uiso calc R 1 H
H13b 0.1683 0.5991 0.8928 0.091 Uiso calc R 1 H
H13c 0.2517 0.5236 0.8475 0.091 Uiso calc R 1 H
C14 0.4525(12) 0.7985(8) 0.4948(11) 0.054(3) Uani d . 1 C
H14 0.3808 0.7882 0.4524 0.064 Uiso calc R 1 H
C15 0.5563(19) 0.8841(12) 0.6271(15) 0.103(6) Uani d U 1 C
H15a 0.5524 0.8427 0.6880 0.155 Uiso calc R 1 H
H15b 0.5524 0.9417 0.6577 0.155 Uiso calc R 1 H
H15c 0.6327 0.8768 0.5869 0.155 Uiso calc R 1 H
C16 0.3500(16) 0.9272(11) 0.5451(15) 0.088(5) Uani d U 1 C
H16a 0.3701 0.9775 0.5008 0.132 Uiso calc R 1 H
H16b 0.3262 0.9448 0.6202 0.132 Uiso calc R 1 H
H16c 0.2827 0.8966 0.5093 0.132 Uiso calc R 1 H

loop_
_atom_site_aniso_label
_atom_site_aniso_U_11
_atom_site_aniso_U_22
_atom_site_aniso_U_33
_atom_site_aniso_U_12
_atom_site_aniso_U_13
_atom_site_aniso_U_23
Co1 0.0236(6) 0.0142(6) 0.0187(5) 0.0004(5) 0.0021(4) -0.0011(5)
Co2 0.0178(5) 0.0122(5) 0.0166(5) 0.0015(5) 0.0000(4) -0.0010(4)
O1 0.024(3) 0.015(3) 0.022(3) -0.004(2) 0.000(2) -0.004(2)
O2 0.072(6) 0.055(5) 0.029(4) -0.035(4) 0.029(4) -0.021(3)
O3 0.030(4) 0.028(3) 0.020(3) -0.014(3) 0.000(2) 0.001(2)
O4 0.025(3) 0.021(3) 0.031(3) -0.007(3) 0.005(3) 0.009(3)
O5 0.033(4) 0.037(4) 0.025(3) -0.011(3) 0.002(3) -0.011(3)
O6 0.033(4) 0.027(3) 0.021(3) -0.008(3) -0.003(3) 0.001(3)
O7 0.030(4) 0.014(3) 0.026(3) -0.004(2) 0.004(3) 0.002(2)
O8 0.043(4) 0.016(3) 0.030(3) -0.006(3) 0.011(3) 0.000(3)
O9 0.039(4) 0.032(4) 0.040(4) 0.009(3) 0.008(3) 0.000(3)
O10 0.047(5) 0.019(3) 0.066(5) 0.004(3) 0.013(4) 0.000(3)
N1 0.034(5) 0.054(6) 0.042(5) 0.009(4) 0.011(4) -0.001(4)
N2 0.049(6) 0.021(4) 0.042(5) 0.014(4) 0.002(4) -0.005(4)
C1 0.027(5) 0.008(4) 0.018(4) 0.000(3) 0.001(3) 0.000(3)
C2 0.025(5) 0.014(4) 0.013(4) -0.002(3) 0.000(3) -0.005(3)
C3 0.030(5) 0.014(4) 0.020(4) -0.003(4) -0.008(3) 0.001(3)
C4 0.017(5) 0.018(4) 0.012(4) -0.002(3) -0.005(3) -0.004(3)
C5 0.025(5) 0.016(4) 0.018(4) -0.007(3) 0.000(3) -0.001(3)
C6 0.018(4) 0.008(4) 0.020(4) -0.002(3) 0.000(3) 0.002(3)
C7 0.029(5) 0.014(4) 0.016(4) -0.012(3) 0.005(3) 0.000(3)
C8 0.025(5) 0.015(4) 0.022(4) 0.000(3) -0.002(3) 0.000(3)
C9 0.016(4) 0.014(4) 0.017(4) -0.005(3) 0.000(3) -0.002(3)
C10 0.018(4) 0.017(4) 0.015(4) -0.006(3) 0.002(3) 0.001(3)
C11 0.032(6) 0.028(5) 0.038(5) 0.008(4) 0.004(4) -0.005(4)
C12 0.079(8) 0.102(9) 0.085(8) 0.030(7) 0.014(7) 0.000(7)
C13 0.052(7) 0.075(7) 0.056(6) -0.005(6) 0.017(5) -0.007(6)
C14 0.055(8) 0.043(7) 0.063(8) 0.007(6) 0.009(6) 0.000(6)
C15 0.100(9) 0.119(10) 0.091(9) -0.005(8) -0.007(8) -0.009(8)
C16 0.094(9) 0.084(8) 0.086(8) 0.029(7) 0.015(7) 0.012(7)

loop_
_atom_type_symbol
_atom_type_description
_atom_type_scat_dispersion_real
_atom_type_scat_dispersion_imag
_atom_type_scat_source
C C 0.0033 0.0016 'International Tables Vol C Tables 4.2.6.8 and 6.1.1.4'
H H 0.0000 0.0000 'International Tables Vol C Tables 4.2.6.8 and 6.1.1.4'
N N 0.0061 0.0033 'International Tables Vol C Tables 4.2.6.8 and 6.1.1.4'
O O 0.0106 0.0060 'International Tables Vol C Tables 4.2.6.8 and 6.1.1.4'
Co Co 0.3494 0.9721 'International Tables Vol C Tables 4.2.6.8 and 6.1.1.4'

loop_
_geom_angle_atom_site_label_1
_geom_angle_atom_site_label_2
_geom_angle_atom_site_label_3
_geom_angle_site_symmetry_1
_geom_angle_site_symmetry_3
_geom_angle
_geom_angle_publ_flag
O1 Co1 O3 . . 80.7(2) yes
O1 Co1 O5 . 4_464 93.4(2) yes
O1 Co1 O7 . 3_445 94.7(2) yes
O1 Co1 O9 . . 171.4(3) yes
O1 Co1 O10 . . 93.3(3) yes
O3 Co1 O5 . 4_464 173.7(3) yes
O3 Co1 O7 . 3_445 92.0(2) yes
O3 Co1 O9 . . 90.8(3) yes
O3 Co1 O10 . . 90.3(3) yes
O5 Co1 O7 4_464 3_445 90.7(3) yes
O5 Co1 O9 4_464 . 95.1(3) yes
O5 Co1 O10 4_464 . 87.8(3) yes
O7 Co1 O9 3_445 . 84.7(3) yes
O7 Co1 O10 3_445 . 171.9(3) yes
O9 Co1 O10 . . 87.5(3) yes
O1 Co2 O4 . 2_564 118.6(2) yes
O1 Co2 O6 . 4_464 96.1(2) yes
O1 Co2 O8 . 3_445 101.1(2) yes
O4 Co2 O6 2_564 4_464 117.1(3) yes
O4 Co2 O8 2_564 3_445 97.1(3) yes
O6 Co2 O8 4_464 3_445 127.4(3) yes
C1 O1 Co2 . . 113.9(5) no
C1 O1 Co1 . . 128.8(5) no
Co2 O1 Co1 . . 102.1(2) no
C2 O3 Co1 . . 127.7(5) no
C2 O4 Co2 . 2_565 100.6(5) no
C3 O5 Co1 . 4_565 132.9(6) no
C3 O6 Co2 . 4_565 120.5(6) no
C4 O7 Co1 . 3 137.4(6) no
C4 O8 Co2 . 3 126.2(5) no
C11 O9 Co1 . . 119.9(6) no
C14 O10 Co1 . . 124.5(8) no
C11 N1 C13 . . 123.8(10) no
C11 N1 C12 . . 119.8(10) no
C13 N1 C12 . . 116.3(11) no
C14 N2 C15 . . 118.4(12) no
C14 N2 C16 . . 116.9(11) no
C15 N2 C16 . . 124.2(13) no
O2 C1 O1 . . 121.8(7) no
O2 C1 C5 . . 120.6(8) no
O1 C1 C5 . . 117.6(7) no
O3 C2 O4 . . 119.5(7) no
O3 C2 C6 . . 124.9(7) no
O4 C2 C6 . . 115.4(7) no
O5 C3 O6 . . 126.0(7) no
O5 C3 C8 . . 117.7(8) no
O6 C3 C8 . . 116.1(8) no
O8 C4 O7 . . 123.6(8) no
O8 C4 C9 . . 118.0(7) no
O7 C4 C9 . . 118.3(7) no
C10 C5 C6 . . 117.8(7) no
C10 C5 C1 . . 117.8(7) no
C6 C5 C1 . . 124.3(7) no
C7 C6 C5 . . 119.9(7) no
C7 C6 C2 . . 113.6(7) no
C5 C6 C2 . . 126.5(7) no
C8 C7 C6 . . 121.5(7) no
C8 C7 H7 . . 119.2 no
C6 C7 H7 . . 119.2 no
C7 C8 C9 . . 119.1(7) no
C7 C8 C3 . . 117.0(7) no
C9 C8 C3 . . 123.6(7) no
C10 C9 C8 . . 118.2(7) no
C10 C9 C4 . . 118.0(7) no
C8 C9 C4 . . 123.7(7) no
C9 C10 C5 . . 123.2(7) no
C9 C10 H10 . . 118.4 no
C5 C10 H10 . . 118.4 no
O9 C11 N1 . . 125.5(9) no
O9 C11 H11 . . 117.3 no
N1 C11 H11 . . 117.3 no
N1 C12 H12a . . 109.5 no
N1 C12 H12b . . 109.5 no
H12a C12 H12b . . 109.5 no
N1 C12 H12c . . 109.5 no
H12a C12 H12c . . 109.5 no
H12b C12 H12c . . 109.5 no
N1 C13 H13a . . 109.5 no
N1 C13 H13b . . 109.5 no
H13a C13 H13b . . 109.5 no
N1 C13 H13c . . 109.5 no
H13a C13 H13c . . 109.5 no
H13b C13 H13c . . 109.5 no
O10 C14 N2 . . 126.3(13) no
O10 C14 H14 . . 116.9 no
N2 C14 H14 . . 116.9 no
N2 C15 H15a . . 109.5 no
N2 C15 H15b . . 109.5 no
H15a C15 H15b . . 109.5 no
N2 C15 H15c . . 109.5 no
H15a C15 H15c . . 109.5 no
H15b C15 H15c . . 109.5 no
N2 C16 H16a . . 109.5 no
N2 C16 H16b . . 109.5 no
H16a C16 H16b . . 109.5 no
N2 C16 H16c . . 109.5 no
H16a C16 H16c . . 109.5 no
H16b C16 H16c . . 109.5 no

loop_
_geom_bond_atom_site_label_1
_geom_bond_atom_site_label_2
_geom_bond_site_symmetry_2
_geom_bond_distance
_geom_bond_publ_flag
Co1 O1 . 2.140(6) yes
Co1 O3 . 2.104(6) yes
Co1 O5 4_464 2.102(6) yes
Co1 O7 3_445 2.052(5) yes
Co1 O9 . 2.083(7) yes
Co1 O10 . 2.051(7) yes
Co2 O1 . 2.010(5) yes
Co2 O4 2_564 2.015(6) yes
Co2 O6 4_464 1.961(6) yes
Co2 O8 3_445 1.996(6) yes
O1 C1 . 1.312(10) no
O2 C1 . 1.195(10) no
O3 C2 . 1.250(10) no
O4 C2 . 1.287(9) no
O5 C3 . 1.246(11) no
O6 C3 . 1.259(11) no
O7 C4 . 1.273(10) no
O8 C4 . 1.258(11) no
O9 C11 . 1.231(12) no
O10 C14 . 1.207(13) no
N1 C11 . 1.288(13) no
N1 C13 . 1.411(16) no
N1 C12 . 1.470(17) no
N2 C14 . 1.309(14) no
N2 C15 . 1.39(2) no
N2 C16 . 1.447(17) no
C1 C5 . 1.493(10) no
C2 C6 . 1.499(11) no
C3 C8 . 1.510(11) no
C4 C9 . 1.490(11) no
C5 C10 . 1.391(11) no
C5 C6 . 1.401(11) no
C6 C7 . 1.394(11) no
C7 C8 . 1.390(11) no
C7 H7 . 0.9300 no
C8 C9 . 1.411(11) no
C9 C10 . 1.388(10) no
C10 H10 . 0.9300 no
C11 H11 . 0.9300 no
C12 H12a . 0.9600 no
C12 H12b . 0.9600 no
C12 H12c . 0.9600 no
C13 H13a . 0.9600 no
C13 H13b . 0.9600 no
C13 H13c . 0.9600 no
C14 H14 . 0.9300 no
C15 H15a . 0.9600 no
C15 H15b . 0.9600 no
C15 H15c . 0.9600 no
C16 H16a . 0.9600 no
C16 H16b . 0.9600 no
C16 H16c . 0.9600 no

loop_
_geom_torsion_atom_site_label_1
_geom_torsion_atom_site_label_2
_geom_torsion_atom_site_label_3
_geom_torsion_atom_site_label_4
_geom_torsion_site_symmetry_1
_geom_torsion
_geom_torsion_publ_flag
O6 Co2 O1 C1 4_464 -73.5(5) no
O8 Co2 O1 C1 3_445 156.4(5) no
O4 Co2 O1 C1 2_564 51.9(6) no
O6 Co2 O1 Co1 4_464 69.2(3) no
O8 Co2 O1 Co1 3_445 -60.9(3) no
O4 Co2 O1 Co1 2_564 -165.4(2) no
O10 Co1 O1 C1 . 4.1(7) no
O7 Co1 O1 C1 3_445 -177.0(6) no
O5 Co1 O1 C1 4_464 92.1(6) no
O3 Co1 O1 C1 . -85.7(6) no
O10 Co1 O1 Co2 . -130.7(3) no
O7 Co1 O1 Co2 3_445 48.3(3) no
O5 Co1 O1 Co2 4_464 -42.7(3) no
O3 Co1 O1 Co2 . 139.5(3) no
O10 Co1 O3 C2 . -64.0(7) no
O7 Co1 O3 C2 3_445 123.7(7) no
O9 Co1 O3 C2 . -151.6(7) no
O1 Co1 O3 C2 . 29.2(7) no
O10 Co1 O9 C11 . -136.7(8) no
O7 Co1 O9 C11 3_445 45.5(7) no
O5 Co1 O9 C11 4_464 135.8(7) no
O3 Co1 O9 C11 . -46.4(8) no
O9 Co1 O10 C14 . -25.3(10) no
O5 Co1 O10 C14 4_464 69.9(10) no
O3 Co1 O10 C14 . -116.1(10) no
O1 Co1 O10 C14 . 163.3(10) no
Co2 O1 C1 O2 . -2.9(11) no
Co1 O1 C1 O2 . -133.5(8) no
Co2 O1 C1 C5 . 179.4(5) no
Co1 O1 C1 C5 . 48.8(9) no
Co1 O3 C2 O4 . -147.2(6) no
Co1 O3 C2 C6 . 38.1(11) no
Co2 O4 C2 O3 2_565 -2.5(8) no
Co2 O4 C2 C6 2_565 172.8(5) no
Co1 O5 C3 O6 4_565 -31.1(14) no
Co1 O5 C3 C8 4_565 144.8(6) no
Co2 O6 C3 O5 4_565 -9.8(13) no
Co2 O6 C3 C8 4_565 174.2(5) no
Co2 O8 C4 O7 3 -0.7(11) no
Co2 O8 C4 C9 3 176.3(5) no
Co1 O7 C4 O8 3 -15.5(12) no
Co1 O7 C4 C9 3 167.5(5) no
O2 C1 C5 C10 . 21.0(12) no
O1 C1 C5 C10 . -161.3(7) no
O2 C1 C5 C6 . -154.6(9) no
O1 C1 C5 C6 . 23.1(12) no
C10 C5 C6 C7 . -1.1(12) no
C1 C5 C6 C7 . 174.5(8) no
C10 C5 C6 C2 . -179.3(8) no
C1 C5 C6 C2 . -3.7(13) no
O3 C2 C6 C7 . 117.4(9) no
O4 C2 C6 C7 . -57.5(10) no
O3 C2 C6 C5 . -64.3(12) no
O4 C2 C6 C5 . 120.8(9) no
C5 C6 C7 C8 . 1.3(13) no
C2 C6 C7 C8 . 179.7(8) no
C6 C7 C8 C9 . 1.5(13) no
C6 C7 C8 C3 . -172.2(8) no
O5 C3 C8 C7 . -21.6(12) no
O6 C3 C8 C7 . 154.7(8) no
O5 C3 C8 C9 . 164.9(8) no
O6 C3 C8 C9 . -18.7(12) no
C7 C8 C9 C10 . -4.4(12) no
C3 C8 C9 C10 . 168.9(8) no
C7 C8 C9 C4 . 171.1(8) no
C3 C8 C9 C4 . -15.6(13) no
O8 C4 C9 C10 . -45.5(10) no
O7 C4 C9 C10 . 131.7(8) no
O8 C4 C9 C8 . 139.0(8) no
O7 C4 C9 C8 . -43.9(11) no
C8 C9 C10 C5 . 4.7(12) no
C4 C9 C10 C5 . -171.1(8) no
C6 C5 C10 C9 . -1.9(13) no
C1 C5 C10 C9 . -177.9(7) no
Co1 O9 C11 N1 . 179.6(8) no
C13 N1 C11 O9 . -179.8(11) no
C12 N1 C11 O9 . -3.2(17) no
Co1 O10 C14 N2 . 136.9(11) no
C15 N2 C14 O10 . -7(2) no
C16 N2 C14 O10 . -179.6(13) no
